data_4320671
loop_
_publ_author_name
'A. L. Rheingold'
'L. M. Liable-Sands'
'S. Trofimenko'

_publ_section_title
;
 Hydrotris[3-(1-naphthylpyrazol-1-yl)]borate and
 Hydrotris[3-(2-naphthylpyrazol-1-yl)]borate: Two Novel Homoscorpionate
 Ligands of Varying Coordination Behavior
;
_journal_name_full 'Inorganic Chemistry'
_journal_page_first 6509
_journal_page_last 6513
_journal_paper_doi 10.1021/ic010751h
_journal_volume 40
_journal_year 2001
_chemical_formula_sum 'C48.75 H40.25 B2 Co N12.75 O0.75'
_chemical_formula_weight 897.11
_chemical_name_systematic
;

 ?

;
_space_group_IT_number 2
_symmetry_cell_setting triclinic
_symmetry_space_group_name_Hall '-P 1'
_symmetry_space_group_name_H-M 'P -1'
_atom_sites_solution_hydrogens geom
_atom_sites_solution_primary direct
_atom_sites_solution_secondary difmap
_audit_creation_method SHELXL
_cell_angle_alpha 81.417(8)
_cell_angle_beta 87.803(6)
_cell_angle_gamma 77.328(7)
_cell_formula_units_Z 4
_cell_length_a 15.0520(10)
_cell_length_b 15.477(2)
_cell_length_c 19.618(2)
_cell_measurement_temperature 298(2)
_cell_volume 4408.9(8)
_computing_structure_refinement 'SHELXL-93 (Sheldrick, 1993)'
_computing_structure_solution 'SHELXS-86 (Sheldrick, 1990)'
_diffrn_ambient_temperature 298(2)
_diffrn_radiation_monochromator graphite
_diffrn_radiation_source 'fine-focus sealed tube'
_diffrn_radiation_type MoK\a
_diffrn_radiation_wavelength 0.71073
_diffrn_reflns_av_R_equivalents 0.0265
_diffrn_reflns_av_sigmaI/netI 0.0718
_diffrn_reflns_limit_h_max 16
_diffrn_reflns_limit_h_min -1
_diffrn_reflns_limit_k_max 16
_diffrn_reflns_limit_k_min -16
_diffrn_reflns_limit_l_max 9
_diffrn_reflns_limit_l_min -21
_diffrn_reflns_number 10037
_diffrn_reflns_theta_max 22.50
_diffrn_reflns_theta_min 2.10
_exptl_absorpt_coefficient_mu 0.442
_exptl_crystal_density_diffrn 1.335
_exptl_crystal_F_000 1836
_exptl_crystal_size_max 0.40
_exptl_crystal_size_mid 0.30
_exptl_crystal_size_min 0.25
_refine_diff_density_max 0.587
_refine_diff_density_min -0.383
_refine_diff_density_rms 0.069
_refine_ls_extinction_method none
_refine_ls_goodness_of_fit_all 1.697
_refine_ls_goodness_of_fit_obs 1.974
_refine_ls_matrix_type full
_refine_ls_number_parameters 838
_refine_ls_number_reflns 9249
_refine_ls_number_restraints 0
_refine_ls_restrained_S_all 1.697
_refine_ls_restrained_S_obs 1.974
_refine_ls_R_factor_all 0.1140
_refine_ls_R_factor_obs 0.0701
_refine_ls_shift/esd_max 2.365
_refine_ls_shift/esd_mean 0.037
_refine_ls_structure_factor_coef Fsqd
_refine_ls_weighting_details 'w=1/[\s^2^(Fo^2^)+(0.0300P)^2^+0.0000P] where P=(Fo^2^+2Fc^2^)/3'
_refine_ls_weighting_scheme calc
_refine_ls_wR_factor_all 0.1563
_refine_ls_wR_factor_obs 0.1450
_reflns_number_observed 6173
_reflns_number_total 9250
_reflns_observed_criterion >2sigma(I)
_cod_data_source_file ic010751h_1.cif
_cod_data_source_block trof32
_cod_depositor_comments
;
The following automatic conversions were performed:

'_refine_ls_weighting_scheme' value 'calc
w=1/[\s^2^(Fo^2^)+(0.0300P)^2^+0.0000P] where P=(Fo^2^+2Fc^2^)/3' was
changed to 'calc'. New tag '_refine_ls_weighting_details' was
created. The value of the new tag was set to
'w=1/[\s^2^(Fo^2^)+(0.0300P)^2^+0.0000P] where P=(Fo^2^+2Fc^2^)/3'.

Automatic conversion script
Id: cif_fix_values 3143 2015-03-26 13:38:13Z robertas 
;
_cod_database_code 4320671

loop_
_symmetry_equiv_pos_as_xyz
'x, y, z'
'-x, -y, -z'

loop_
_atom_site_aniso_label
_atom_site_aniso_U_11
_atom_site_aniso_U_22
_atom_site_aniso_U_33
_atom_site_aniso_U_23
_atom_site_aniso_U_13
_atom_site_aniso_U_12
Co 0.0317(5) 0.0439(5) 0.0365(7) -0.0048(4) 0.0008(5) -0.0066(4)
B1 0.038(5) 0.066(6) 0.061(7) -0.015(5) 0.022(6) 0.001(5)
B2 0.027(4) 0.043(5) 0.051(6) -0.013(4) 0.003(5) -0.001(4)
N11 0.043(4) 0.047(3) 0.044(4) -0.008(3) 0.005(4) -0.011(3)
N12 0.056(4) 0.057(4) 0.038(4) -0.011(3) 0.010(4) -0.016(3)
N21 0.038(3) 0.044(3) 0.045(4) -0.009(3) -0.002(3) -0.011(3)
N22 0.039(3) 0.049(4) 0.057(5) -0.015(3) 0.003(4) 0.000(3)
N31 0.042(4) 0.047(4) 0.036(4) -0.002(3) -0.006(4) -0.011(3)
N32 0.034(4) 0.064(4) 0.052(5) -0.008(4) 0.004(4) -0.007(3)
N41 0.033(3) 0.037(3) 0.037(4) 0.004(3) 0.000(3) -0.005(2)
N42 0.037(3) 0.038(3) 0.037(4) 0.003(3) 0.001(3) 0.001(3)
N51 0.037(3) 0.046(3) 0.028(4) -0.005(3) 0.000(3) -0.008(3)
N52 0.032(3) 0.051(3) 0.036(4) -0.006(3) 0.001(3) -0.003(3)
N61 0.036(3) 0.046(3) 0.034(4) -0.008(3) -0.003(3) -0.010(3)
N62 0.028(3) 0.047(3) 0.034(4) -0.003(3) -0.004(3) -0.007(3)
C11 0.062(5) 0.047(4) 0.048(6) 0.002(4) -0.009(5) -0.015(4)
C12 0.101(7) 0.074(6) 0.040(6) 0.008(5) -0.015(7) -0.027(6)
C13 0.088(7) 0.091(6) 0.028(6) -0.003(5) 0.011(6) -0.027(6)
C21 0.045(4) 0.051(5) 0.056(6) 0.002(4) -0.014(4) -0.014(4)
C22 0.077(6) 0.042(5) 0.105(8) 0.004(5) -0.007(6) -0.012(5)
C23 0.061(5) 0.051(5) 0.087(7) -0.018(5) -0.004(5) 0.009(4)
C31 0.061(5) 0.066(5) 0.043(6) 0.008(4) -0.012(5) -0.025(4)
C32 0.055(6) 0.096(7) 0.065(7) 0.003(6) -0.022(6) -0.035(5)
C33 0.027(4) 0.089(6) 0.077(8) -0.005(5) -0.007(5) -0.009(4)
Co' 0.0355(5) 0.0408(5) 0.0316(6) -0.0019(4) -0.0055(5) -0.0073(4)
B1' 0.039(5) 0.065(6) 0.032(6) 0.005(5) -0.015(5) -0.003(4)
B2' 0.026(4) 0.046(5) 0.031(5) 0.000(4) -0.016(4) -0.003(4)
N11' 0.036(3) 0.043(4) 0.035(4) -0.002(3) -0.016(3) -0.010(3)
N12' 0.046(4) 0.038(4) 0.049(5) 0.000(3) -0.008(4) -0.008(3)
N21' 0.036(3) 0.038(3) 0.029(4) -0.003(3) -0.006(3) -0.003(3)
N22' 0.032(3) 0.038(3) 0.033(4) -0.003(3) -0.010(3) -0.005(3)
N31' 0.042(4) 0.048(3) 0.032(4) -0.006(3) -0.006(4) -0.004(3)
N32' 0.041(4) 0.055(4) 0.028(4) -0.004(3) -0.011(4) -0.006(3)
N41' 0.030(3) 0.046(3) 0.029(4) 0.005(3) -0.006(3) -0.007(3)
N42' 0.027(3) 0.050(3) 0.044(4) -0.001(3) 0.004(3) -0.011(3)
N51' 0.039(3) 0.038(3) 0.027(4) -0.007(3) -0.004(3) -0.011(3)
N52' 0.035(3) 0.034(3) 0.034(4) -0.002(3) -0.004(3) -0.007(3)
N61' 0.031(3) 0.031(3) 0.030(4) -0.005(3) -0.006(3) -0.007(2)
N62' 0.034(3) 0.036(3) 0.024(4) -0.004(3) -0.008(3) -0.008(3)
C11' 0.046(4) 0.046(5) 0.048(5) -0.006(4) -0.001(4) -0.015(4)
C12' 0.063(5) 0.034(4) 0.062(6) 0.002(4) -0.007(5) 0.001(4)
C13' 0.058(5) 0.045(5) 0.058(6) 0.008(4) -0.016(5) -0.005(4)
C21' 0.054(5) 0.032(4) 0.042(5) -0.002(3) 0.008(5) -0.004(4)
C22' 0.040(5) 0.057(5) 0.055(6) 0.000(4) -0.001(5) -0.016(4)
C23' 0.034(4) 0.049(4) 0.059(6) -0.008(4) -0.010(5) -0.002(4)
C31' 0.049(5) 0.054(4) 0.044(6) 0.000(4) 0.007(5) -0.008(4)
C32' 0.070(6) 0.057(5) 0.040(6) -0.008(4) 0.015(5) -0.009(5)
C33' 0.069(6) 0.067(5) 0.028(5) -0.009(4) -0.005(5) -0.021(5)

loop_
_atom_site_label
_atom_site_type_symbol
_atom_site_fract_x
_atom_site_fract_y
_atom_site_fract_z
_atom_site_U_iso_or_equiv
_atom_site_thermal_displace_type
_atom_site_occupancy
_atom_site_calc_flag
_atom_site_refinement_flags
_atom_site_disorder_group
Co Co 0.58467(6) 0.57114(6) 0.78744(5) 0.0377(3) Uani 1 d . .
B1 B 0.7533(6) 0.4815(6) 0.7001(5) 0.057(3) Uani 1 d . .
H10A H 0.8052(6) 0.4541(6) 0.6731(5) 0.068 Uiso 1 calc R .
B2 B 0.4098(5) 0.6658(5) 0.8661(4) 0.041(2) Uani 1 d . .
H20A H 0.3565(5) 0.6949(5) 0.8909(4) 0.049 Uiso 1 calc R .
N11 N 0.6018(4) 0.5860(4) 0.6790(3) 0.044(2) Uani 1 d . .
N12 N 0.6802(4) 0.5427(4) 0.6517(3) 0.050(2) Uani 1 d . .
N21 N 0.6394(3) 0.4318(3) 0.7842(3) 0.042(2) Uani 1 d . .
N22 N 0.7100(4) 0.4090(4) 0.7406(3) 0.049(2) Uani 1 d . .
N31 N 0.7236(4) 0.5797(3) 0.7928(3) 0.042(2) Uani 1 d . .
N32 N 0.7842(4) 0.5370(4) 0.7489(3) 0.051(2) Uani 1 d . .
N41 N 0.5169(3) 0.7168(3) 0.7735(3) 0.0374(14) Uani 1 d . .
N42 N 0.4399(3) 0.7362(3) 0.8123(3) 0.0394(15) Uani 1 d . .
N51 N 0.5694(3) 0.5763(3) 0.8994(3) 0.0372(15) Uani 1 d . .
N52 N 0.4855(3) 0.6240(3) 0.9173(3) 0.041(2) Uani 1 d . .
N61 N 0.4438(3) 0.5415(3) 0.7916(3) 0.0381(15) Uani 1 d . .
N62 N 0.3839(3) 0.5943(3) 0.8306(3) 0.0365(14) Uani 1 d . .
C11 C 0.5501(5) 0.6306(5) 0.6259(4) 0.053(2) Uani 1 d . .
H11A H 0.4923(5) 0.6662(5) 0.6299(4) 0.063 Uiso 1 calc R .
C12 C 0.5949(7) 0.6163(5) 0.5634(5) 0.072(3) Uani 1 d . .
H12A H 0.5741(7) 0.6395(5) 0.5190(5) 0.086 Uiso 1 calc R .
C13 C 0.6755(6) 0.5606(6) 0.5827(4) 0.069(3) Uani 1 d . .
H13A H 0.7210(6) 0.5381(6) 0.5525(4) 0.083 Uiso 1 calc R .
C21 C 0.6156(5) 0.3566(5) 0.8100(4) 0.051(2) Uani 1 d . .
H21A H 0.5687(5) 0.3525(5) 0.8417(4) 0.061 Uiso 1 calc R .
C22 C 0.6691(6) 0.2849(5) 0.7841(5) 0.076(3) Uani 1 d . .
H22A H 0.6655(6) 0.2251(5) 0.7940(5) 0.092 Uiso 1 calc R .
C23 C 0.7284(5) 0.3208(5) 0.7408(4) 0.069(3) Uani 1 d . .
H23A H 0.7743(5) 0.2890(5) 0.7154(4) 0.083 Uiso 1 calc R .
C31 C 0.7722(5) 0.6170(5) 0.8310(4) 0.056(2) Uani 1 d . .
H31A H 0.7481(5) 0.6499(5) 0.8659(4) 0.067 Uiso 1 calc R .
C32 C 0.8637(6) 0.5999(6) 0.8116(5) 0.070(3) Uani 1 d . .
H32A H 0.9109(6) 0.6195(6) 0.8294(5) 0.084 Uiso 1 calc R .
C33 C 0.8685(5) 0.5489(6) 0.7617(5) 0.065(3) Uani 1 d . .
H33A H 0.9216(5) 0.5251(6) 0.7390(5) 0.078 Uiso 1 calc R .
C41 C 0.5183(4) 0.7935(4) 0.7291(3) 0.041(2) Uiso 1 d . .
C42 C 0.4429(4) 0.8583(4) 0.7407(4) 0.052(2) Uiso 1 d . .
H42A H 0.4276(4) 0.9164(4) 0.7173(4) 0.062 Uiso 1 calc R .
C43 C 0.3951(5) 0.8210(4) 0.7930(4) 0.050(2) Uiso 1 d . .
H43A H 0.3410(5) 0.8492(4) 0.8121(4) 0.060 Uiso 1 calc R .
C44 C 0.5932(4) 0.8026(4) 0.6805(3) 0.043(2) Uiso 1 d G .
C45 C 0.6816(4) 0.7824(5) 0.7058(4) 0.056(2) Uiso 1 d G .
H45A H 0.6916(7) 0.7617(37) 0.7524(4) 0.067 Uiso 1 calc R .
C46 C 0.7568(5) 0.7929(5) 0.6618(4) 0.069(2) Uiso 1 d G .
H46A H 0.8156(5) 0.7784(5) 0.6793(4) 0.083 Uiso 1 calc R .
C47 C 0.7418(5) 0.8245(4) 0.5937(4) 0.062(2) Uiso 1 d G .
H47A H 0.7908(5) 0.8322(4) 0.5649(4) 0.074 Uiso 1 calc R .
C48 C 0.6536(3) 0.8456(4) 0.5662(3) 0.048(2) Uiso 1 d G .
C49 C 0.5789(3) 0.8360(4) 0.6083(2) 0.045(2) Uiso 1 d G .
C50 C 0.4924(3) 0.8537(5) 0.5799(4) 0.064(2) Uiso 1 d G .
H50A H 0.4430(3) 0.8456(6) 0.6081(5) 0.077 Uiso 1 calc R .
C51 C 0.4791(6) 0.8834(5) 0.5098(5) 0.087(3) Uiso 1 d G .
H51A H 0.4211(6) 0.8955(5) 0.4910(5) 0.105 Uiso 1 calc R .
C52 C 0.5536(6) 0.8948(5) 0.4684(5) 0.092(3) Uiso 1 d G .
H52A H 0.5448(6) 0.9151(5) 0.4215(5) 0.110 Uiso 1 calc R .
C53 C 0.6386(6) 0.8770(5) 0.4944(4) 0.071(2) Uiso 1 d G .
H53A H 0.6874(6) 0.8852(5) 0.4655(4) 0.086 Uiso 1 calc R .
C54 C 0.6186(5) 0.5515(4) 0.9581(4) 0.041(2) Uiso 1 d . .
C55 C 0.5660(5) 0.5838(4) 1.0131(4) 0.051(2) Uiso 1 d . .
H55A H 0.5836(5) 0.5764(4) 1.0589(4) 0.061 Uiso 1 calc R .
C56 C 0.4842(5) 0.6283(4) 0.9859(4) 0.046(2) Uiso 1 d . .
H56A H 0.4352(5) 0.6572(4) 1.0103(4) 0.055 Uiso 1 calc R .
C57 C 0.7107(4) 0.4942(4) 0.9646(3) 0.043(2) Uiso 1 d G .
C58 C 0.7294(5) 0.4155(4) 0.9354(4) 0.058(2) Uiso 1 d G .
H58A H 0.6855(11) 0.4027(21) 0.9088(27) 0.070 Uiso 1 calc R .
C59 C 0.8151(5) 0.3543(5) 0.9460(4) 0.070(2) Uiso 1 d G .
H59A H 0.8282(5) 0.3024(5) 0.9256(4) 0.084 Uiso 1 calc R .
C60 C 0.8775(6) 0.3734(5) 0.9867(4) 0.072(2) Uiso 1 d G .
H60A H 0.9330(6) 0.3329(5) 0.9947(4) 0.086 Uiso 1 calc R .
C61 C 0.8613(4) 0.4513(3) 1.0166(4) 0.055(2) Uiso 1 d G .
C62 C 0.7803(3) 0.5146(3) 1.0045(3) 0.048(2) Uiso 1 d G .
C63 C 0.7682(4) 0.5957(3) 1.0296(4) 0.057(2) Uiso 1 d G .
H63A H 0.7156(5) 0.6396(4) 1.0191(5) 0.069 Uiso 1 calc R .
C64 C 0.8362(5) 0.6114(5) 1.0712(4) 0.071(2) Uiso 1 d G .
H64A H 0.8285(5) 0.6652(5) 1.0888(4) 0.085 Uiso 1 calc R .
C65 C 0.9153(6) 0.5449(5) 1.0853(4) 0.083(3) Uiso 1 d G .
H65A H 0.9592(6) 0.5541(5) 1.1138(4) 0.099 Uiso 1 calc R .
C66 C 0.9286(6) 0.4710(5) 1.0596(4) 0.076(2) Uiso 1 d G .
H66A H 0.9829(6) 0.4292(5) 1.0690(4) 0.092 Uiso 1 calc R .
C67 C 0.3978(4) 0.4836(4) 0.7710(4) 0.044(2) Uiso 1 d . .
C68 C 0.3088(5) 0.5007(4) 0.7975(3) 0.050(2) Uiso 1 d . .
H68A H 0.2629(5) 0.4712(4) 0.7912(3) 0.061 Uiso 1 calc R .
C69 C 0.3037(5) 0.5693(4) 0.8342(4) 0.046(2) Uiso 1 d . .
H69A H 0.2526(5) 0.5950(4) 0.8582(4) 0.055 Uiso 1 calc R .
C70 C 0.4359(4) 0.4141(4) 0.7279(3) 0.048(2) Uiso 1 d G .
C71 C 0.4739(5) 0.4374(5) 0.6639(3) 0.066(2) Uiso 1 d G .
H71A H 0.4768(39) 0.4967(7) 0.6490(15) 0.079 Uiso 1 calc R .
C72 C 0.5085(6) 0.3701(5) 0.6210(5) 0.081(3) Uiso 1 d G .
H72A H 0.5352(6) 0.3855(5) 0.5786(5) 0.098 Uiso 1 calc R .
C73 C 0.5026(6) 0.2862(6) 0.6415(5) 0.082(3) Uiso 1 d G .
H73A H 0.5236(6) 0.2438(6) 0.6124(5) 0.099 Uiso 1 calc R .
C74 C 0.4654(5) 0.2588(4) 0.7063(3) 0.066(2) Uiso 1 d G .
C75 C 0.4326(5) 0.3210(3) 0.7505(3) 0.052(2) Uiso 1 d G .
C76 C 0.3995(5) 0.2934(4) 0.8153(3) 0.064(2) Uiso 1 d G .
H76A H 0.3789(6) 0.3353(6) 0.8449(3) 0.077 Uiso 1 calc R .
C77 C 0.3965(6) 0.2039(5) 0.8369(5) 0.086(3) Uiso 1 d G .
H77A H 0.3752(6) 0.1853(5) 0.8806(5) 0.103 Uiso 1 calc R .
C78 C 0.4270(6) 0.1428(6) 0.7901(5) 0.090(3) Uiso 1 d G .
H78A H 0.4238(6) 0.0832(6) 0.8028(5) 0.108 Uiso 1 calc R .
C79 C 0.4597(6) 0.1676(6) 0.7292(5) 0.084(3) Uiso 1 d G .
H79A H 0.4797(6) 0.1250(6) 0.7001(5) 0.101 Uiso 1 calc R .
Co' Co 0.95938(6) 1.00598(6) 0.71551(5) 0.0363(3) Uani 1 d . .
B1' B 1.1108(5) 0.9513(5) 0.8322(4) 0.048(2) Uani 1 d . .
H10B H 1.1574(5) 0.9343(5) 0.8681(4) 0.057 Uiso 1 calc R .
B2' B 0.8078(5) 1.0692(5) 0.6000(4) 0.035(2) Uani 1 d . .
H20B H 0.7605(5) 1.0864(5) 0.5646(4) 0.042 Uiso 1 calc R .
N11' N 1.0192(4) 0.8753(3) 0.7649(3) 0.0377(15) Uani 1 d . .
N12' N 1.0833(4) 0.8677(3) 0.8141(3) 0.045(2) Uani 1 d . .
N21' N 1.0955(4) 1.0275(3) 0.7089(3) 0.0355(15) Uani 1 d . .
N22' N 1.1482(4) 0.9997(3) 0.7661(3) 0.0349(14) Uani 1 d . .
N31' N 0.9536(4) 1.0460(3) 0.8148(3) 0.042(2) Uani 1 d . .
N32' N 1.0273(4) 1.0150(3) 0.8568(3) 0.042(2) Uani 1 d . .
N41' N 0.8164(3) 0.9999(3) 0.7265(3) 0.0361(15) Uani 1 d . .
N42' N 0.7667(3) 1.0327(3) 0.6670(3) 0.041(2) Uani 1 d . .
N51' N 0.9129(4) 1.1466(3) 0.6549(3) 0.0340(14) Uani 1 d . .
N52' N 0.8457(3) 1.1508(3) 0.6076(3) 0.0350(14) Uani 1 d . .
N61' N 0.9564(3) 0.9517(3) 0.6188(3) 0.0304(13) Uani 1 d . .
N62' N 0.8848(3) 0.9963(3) 0.5767(3) 0.0310(13) Uani 1 d . .
C11' C 1.0148(5) 0.7933(5) 0.7595(4) 0.046(2) Uani 1 d . .
H11B H 0.9763(5) 0.7782(5) 0.7295(4) 0.055 Uiso 1 calc R .
C12' C 1.0749(5) 0.7309(5) 0.8043(4) 0.055(2) Uani 1 d . .
H12B H 1.0841(5) 0.6688(5) 0.8099(4) 0.066 Uiso 1 calc R .
C13' C 1.1169(5) 0.7811(5) 0.8376(4) 0.056(2) Uani 1 d . .
H13B H 1.1616(5) 0.7593(5) 0.8711(4) 0.067 Uiso 1 calc R .
C21' C 1.1444(5) 1.0697(4) 0.6626(4) 0.044(2) Uani 1 d . .
H21B H 1.1247(5) 1.0956(4) 0.6184(4) 0.053 Uiso 1 calc R .
C22' C 1.2284(5) 1.0702(5) 0.6888(4) 0.051(2) Uani 1 d . .
H22B H 1.2748(5) 1.0949(5) 0.6670(4) 0.061 Uiso 1 calc R .
C23' C 1.2269(5) 1.0257(4) 0.7544(4) 0.048(2) Uani 1 d . .
H23B H 1.2738(5) 1.0152(4) 0.7861(4) 0.057 Uiso 1 calc R .
C31' C 0.8925(5) 1.0986(4) 0.8490(4) 0.050(2) Uani 1 d . .
H31B H 0.8357(5) 1.1293(4) 0.8320(4) 0.060 Uiso 1 calc R .
C32' C 0.9246(5) 1.1016(5) 0.9133(4) 0.057(2) Uani 1 d . .
H32B H 0.8942(5) 1.1328(5) 0.9474(4) 0.068 Uiso 1 calc R .
C33' C 1.0109(6) 1.0488(5) 0.9163(4) 0.053(2) Uani 1 d . .
H33B H 1.0510(6) 1.0384(5) 0.9530(4) 0.064 Uiso 1 calc R .
C41' C 0.7572(4) 0.9765(4) 0.7745(4) 0.042(2) Uiso 1 d . .
C42' C 0.6694(5) 0.9948(5) 0.7460(4) 0.062(2) Uiso 1 d . .
H42B H 0.6160(5) 0.9851(5) 0.7682(4) 0.075 Uiso 1 calc R .
C43' C 0.6794(5) 1.0300(4) 0.6781(4) 0.057(2) Uiso 1 d . .
H43B H 0.6332(5) 1.0486(4) 0.6456(4) 0.069 Uiso 1 calc R .
C44' C 0.7816(4) 0.9358(4) 0.8457(4) 0.045(2) Uiso 1 d G .
C45' C 0.8385(5) 0.8512(4) 0.8560(4) 0.060(2) Uiso 1 d G .
H45B H 0.8597(33) 0.8220(17) 0.8185(8) 0.072 Uiso 1 calc R .
C46' C 0.8644(6) 0.8094(6) 0.9243(4) 0.077(2) Uiso 1 d G .
H46B H 0.9020(6) 0.7525(6) 0.9316(4) 0.092 Uiso 1 calc R .
C47' C 0.8346(5) 0.8518(5) 0.9773(5) 0.077(2) Uiso 1 d G .
H47B H 0.8542(5) 0.8250(5) 1.0214(5) 0.092 Uiso 1 calc R .
C48' C 0.7755(5) 0.9341(4) 0.9696(3) 0.069(2) Uiso 1 d G .
C49' C 0.7472(4) 0.9772(4) 0.9042(3) 0.054(2) Uiso 1 d G .
C50' C 0.6877(5) 1.0605(4) 0.8966(4) 0.072(2) Uiso 1 d G .
H50B H 0.6672(6) 1.0878(5) 0.8529(4) 0.086 Uiso 1 calc R .
C51' C 0.6577(7) 1.1046(7) 0.9542(5) 0.105(3) Uiso 1 d G .
H51B H 0.6196(7) 1.1612(7) 0.9492(5) 0.126 Uiso 1 calc R .
C52' C 0.6884(7) 1.0585(7) 1.0194(6) 0.112(3) Uiso 1 d G .
H52B H 0.6700(7) 1.0854(7) 1.0584(6) 0.135 Uiso 1 calc R .
C53' C 0.7419(6) 0.9792(6) 1.0264(5) 0.102(3) Uiso 1 d G .
H53B H 0.7589(6) 0.9508(6) 1.0707(5) 0.122 Uiso 1 calc R .
C54' C 0.8293(4) 1.2306(4) 0.5669(3) 0.043(2) Uiso 1 d . .
H54A H 0.7873(4) 1.2484(4) 0.5312(3) 0.052 Uiso 1 calc R .
C55' C 0.8845(4) 1.2808(4) 0.5869(3) 0.043(2) Uiso 1 d . .
H55B H 0.8874(4) 1.3388(4) 0.5679(3) 0.052 Uiso 1 calc R .
C56' C 0.9363(4) 1.2275(4) 0.6421(3) 0.038(2) Uiso 1 d . .
C57' C 1.0051(4) 1.2524(4) 0.6821(3) 0.043(2) Uiso 1 d G .
C58' C 0.9919(5) 1.2481(5) 0.7530(3) 0.058(2) Uiso 1 d G .
H58B H 0.9406(15) 1.2308(38) 0.7735(5) 0.069 Uiso 1 calc R .
C59' C 1.0571(6) 1.2700(5) 0.7934(5) 0.080(3) Uiso 1 d G .
H59B H 1.0478(6) 1.2678(5) 0.8407(5) 0.097 Uiso 1 calc R .
C60' C 1.1324(6) 1.2941(5) 0.7649(4) 0.074(2) Uiso 1 d G .
H60B H 1.1752(6) 1.3072(5) 0.7925(4) 0.089 Uiso 1 calc R .
C61' C 1.1462(4) 1.2992(4) 0.6944(3) 0.050(2) Uiso 1 d G .
C62' C 1.0838(3) 1.2811(4) 0.6510(2) 0.039(2) Uiso 1 d G .
C63' C 1.1009(4) 1.2866(4) 0.5805(2) 0.046(2) Uiso 1 d G .
H63B H 1.0586(5) 1.2748(5) 0.5518(3) 0.056 Uiso 1 calc R .
C64' C 1.1788(5) 1.3090(4) 0.5525(4) 0.056(2) Uiso 1 d G .
H64B H 1.1887(5) 1.3135(4) 0.5052(4) 0.068 Uiso 1 calc R .
C65' C 1.2436(5) 1.3251(4) 0.5957(4) 0.062(2) Uiso 1 d G .
H65B H 1.2975(5) 1.3387(4) 0.5773(4) 0.075 Uiso 1 calc R .
C66' C 1.2274(5) 1.3207(5) 0.6636(4) 0.065(2) Uiso 1 d G .
H66B H 1.2707(5) 1.3320(5) 0.6917(4) 0.078 Uiso 1 calc R .
C67' C 1.0056(4) 0.8890(4) 0.5828(3) 0.034(2) Uiso 1 d . .
C68' C 0.9666(4) 0.8955(4) 0.5186(3) 0.038(2) Uiso 1 d . .
H68B H 0.9873(4) 0.8608(4) 0.4840(3) 0.046 Uiso 1 calc R .
C69' C 0.8908(4) 0.9641(4) 0.5172(4) 0.038(2) Uiso 1 d . .
H69B H 0.8503(4) 0.9844(4) 0.4807(4) 0.046 Uiso 1 calc R .
C70' C 1.0876(3) 0.8213(4) 0.6081(3) 0.036(2) Uiso 1 d G .
C71' C 1.1653(4) 0.8455(4) 0.6281(3) 0.043(2) Uiso 1 d G .
H71B H 1.1647(12) 0.9057(7) 0.6281(26) 0.052 Uiso 1 calc R .
C72' C 1.2450(5) 0.7811(5) 0.6483(4) 0.060(2) Uiso 1 d G .
H72B H 1.2956(5) 0.7991(5) 0.6621(4) 0.072 Uiso 1 calc R .
C73' C 1.2483(5) 0.6930(5) 0.6479(4) 0.064(2) Uiso 1 d G .
H73B H 1.3011(5) 0.6508(5) 0.6612(4) 0.077 Uiso 1 calc R .
C74' C 1.1704(3) 0.6653(4) 0.6268(3) 0.052(2) Uiso 1 d G .
C75' C 1.0895(3) 0.7269(2) 0.6096(3) 0.040(2) Uiso 1 d G .
C76' C 1.0125(3) 0.6975(4) 0.5946(3) 0.046(2) Uiso 1 d G .
H76B H 0.9588(3) 0.7393(5) 0.5829(4) 0.056 Uiso 1 calc R .
C77' C 1.0142(6) 0.6082(5) 0.5966(4) 0.075(2) Uiso 1 d G .
H77B H 0.9617(6) 0.5894(5) 0.5875(4) 0.090 Uiso 1 calc R .
C78' C 1.0963(6) 0.5453(6) 0.6126(4) 0.085(3) Uiso 1 d G .
H78B H 1.0985(6) 0.4847(6) 0.6128(4) 0.103 Uiso 1 calc R .
C79' C 1.1712(6) 0.5721(5) 0.6273(4) 0.077(3) Uiso 1 d G .
H79B H 1.2248(6) 0.5297(5) 0.6381(4) 0.092 Uiso 1 calc R .
C90 C 0.5926(20) 0.8169(20) 0.9953(17) 0.102(9) Uiso 0.35 d P .
C90' C 0.5543(12) 0.9017(12) 0.9870(10) 0.051(5) Uiso 0.40 d P .
N90 N 0.5620(12) 0.8681(13) 0.9428(10) 0.165(6) Uiso 0.75 d P .
O90 O 0.5222(9) 0.9322(9) 0.9010(7) 0.187(5) Uiso 0.75 d P .
O91 O 0.6071(8) 0.8098(7) 0.9030(6) 0.151(4) Uiso 0.75 d P .

loop_
_atom_type_symbol
_atom_type_description
_atom_type_scat_dispersion_real
_atom_type_scat_dispersion_imag
_atom_type_scat_source
C C 0.0033 0.0016 'International Tables Vol C Tables 4.2.6.8 and 6.1.1.4'
H H 0.0000 0.0000 'International Tables Vol C Tables 4.2.6.8 and 6.1.1.4'
B B 0.0013 0.0007 'International Tables Vol C Tables 4.2.6.8 and 6.1.1.4'
N N 0.0061 0.0033 'International Tables Vol C Tables 4.2.6.8 and 6.1.1.4'
Co Co 0.3494 0.9721 'International Tables Vol C Tables 4.2.6.8 and 6.1.1.4'
O O 0.0106 0.0060 'International Tables Vol C Tables 4.2.6.8 and 6.1.1.4'

loop_
_geom_angle_atom_site_label_1
_geom_angle_atom_site_label_2
_geom_angle_atom_site_label_3
_geom_angle
_geom_angle_site_symmetry_1
_geom_angle_site_symmetry_3
_geom_angle_publ_flag
N11 Co N31 86.8(2) . . ?
N11 Co N21 85.1(2) . . ?
N31 Co N21 84.7(2) . . ?
N11 Co N51 171.5(2) . . ?
N31 Co N51 89.9(2) . . ?
N21 Co N51 102.4(2) . . ?
N11 Co N41 86.7(2) . . ?
N31 Co N41 100.3(2) . . ?
N21 Co N41 170.2(2) . . ?
N51 Co N41 86.2(2) . . ?
N11 Co N61 97.7(2) . . ?
N31 Co N61 171.3(2) . . ?
N21 Co N61 88.3(2) . . ?
N51 Co N61 86.7(2) . . ?
N41 Co N61 87.4(2) . . ?
N22 B1 N32 110.4(7) . . ?
N22 B1 N12 107.4(6) . . ?
N32 B1 N12 109.0(6) . . ?
N62 B2 N52 110.1(5) . . ?
N62 B2 N42 109.8(6) . . ?
N52 B2 N42 110.3(5) . . ?
C11 N11 N12 106.4(6) . . ?
C11 N11 Co 134.3(5) . . ?
N12 N11 Co 119.3(5) . . ?
C13 N12 N11 109.0(6) . . ?
C13 N12 B1 131.7(7) . . ?
N11 N12 B1 119.3(6) . . ?
C21 N21 N22 106.0(5) . . ?
C21 N21 Co 135.4(5) . . ?
N22 N21 Co 118.1(4) . . ?
C23 N22 N21 109.3(6) . . ?
C23 N22 B1 130.7(6) . . ?
N21 N22 B1 120.0(5) . . ?
C31 N31 N32 105.8(6) . . ?
C31 N31 Co 136.3(5) . . ?
N32 N31 Co 117.9(5) . . ?
C33 N32 N31 108.6(7) . . ?
C33 N32 B1 130.8(7) . . ?
N31 N32 B1 120.4(6) . . ?
C41 N41 N42 105.4(4) . . ?
C41 N41 Co 139.5(4) . . ?
N42 N41 Co 113.8(3) . . ?
C43 N42 N41 110.4(5) . . ?
C43 N42 B2 127.3(5) . . ?
N41 N42 B2 122.2(5) . . ?
C54 N51 N52 106.4(5) . . ?
C54 N51 Co 140.3(4) . . ?
N52 N51 Co 113.2(4) . . ?
C56 N52 N51 109.1(5) . . ?
C56 N52 B2 127.3(5) . . ?
N51 N52 B2 123.6(5) . . ?
C67 N61 N62 106.2(5) . . ?
C67 N61 Co 140.7(4) . . ?
N62 N61 Co 112.9(4) . . ?
C69 N62 N61 109.6(5) . . ?
C69 N62 B2 127.3(5) . . ?
N61 N62 B2 123.0(5) . . ?
N11 C11 C12 110.7(7) . . ?
C13 C12 C11 103.9(8) . . ?
N12 C13 C12 110.0(8) . . ?
N21 C21 C22 111.3(7) . . ?
C23 C22 C21 104.6(7) . . ?
N22 C23 C22 108.8(7) . . ?
N31 C31 C32 111.0(7) . . ?
C33 C32 C31 104.5(8) . . ?
C32 C33 N32 109.9(7) . . ?
N41 C41 C42 109.5(5) . . ?
N41 C41 C44 122.9(5) . . ?
C42 C41 C44 127.5(6) . . ?
C43 C42 C41 106.7(6) . . ?
N42 C43 C42 108.0(6) . . ?
C45 C44 C49 118.5(6) . . ?
C45 C44 C41 118.6(6) . . ?
C49 C44 C41 122.8(5) . . ?
C44 C45 C46 121.4(7) . . ?
C45 C46 C47 119.1(7) . . ?
C48 C47 C46 121.2(7) . . ?
C47 C48 C49 120.6(6) . . ?
C47 C48 C53 120.8(6) . . ?
C49 C48 C53 118.5(5) . . ?
C48 C49 C50 120.0 . . ?
C48 C49 C44 119.1(4) . . ?
C50 C49 C44 120.8(4) . . ?
C51 C50 C49 120.7(5) . . ?
C52 C51 C50 119.0(8) . . ?
C51 C52 C53 121.5(10) . . ?
C52 C53 C48 120.1(8) . . ?
N51 C54 C55 109.5(6) . . ?
N51 C54 C57 125.5(6) . . ?
C55 C54 C57 124.8(7) . . ?
C56 C55 C54 106.0(7) . . ?
C55 C56 N52 109.0(6) . . ?
C58 C57 C62 119.2(6) . . ?
C58 C57 C54 119.2(6) . . ?
C62 C57 C54 121.5(5) . . ?
C57 C58 C59 120.7(7) . . ?
C58 C59 C60 118.6(7) . . ?
C61 C60 C59 122.3(8) . . ?
C60 C61 C62 120.6(6) . . ?
C60 C61 C66 121.8(6) . . ?
C62 C61 C66 117.6(5) . . ?
C63 C62 C61 120.0 . . ?
C63 C62 C57 121.6(4) . . ?
C61 C62 C57 118.4(4) . . ?
C62 C63 C64 119.8(5) . . ?
C63 C64 C65 119.0(7) . . ?
C66 C65 C64 121.5(10) . . ?
C65 C66 C61 122.0(8) . . ?
N61 C67 C68 109.1(6) . . ?
N61 C67 C70 125.2(6) . . ?
C68 C67 C70 125.7(6) . . ?
C69 C68 C67 105.7(6) . . ?
N62 C69 C68 109.3(6) . . ?
C71 C70 C75 119.1(6) . . ?
C71 C70 C67 120.0(6) . . ?
C75 C70 C67 120.9(5) . . ?
C72 C71 C70 120.0(7) . . ?
C71 C72 C73 120.1(8) . . ?
C72 C73 C74 122.2(8) . . ?
C75 C74 C73 120.0(6) . . ?
C75 C74 C79 117.4(5) . . ?
C73 C74 C79 122.5(6) . . ?
C76 C75 C74 120.0 . . ?
C76 C75 C70 121.4(4) . . ?
C74 C75 C70 118.5(4) . . ?
C77 C76 C75 121.3(5) . . ?
C78 C77 C76 117.5(8) . . ?
C77 C78 C79 121.8(9) . . ?
C78 C79 C74 121.8(8) . . ?
N31' Co' N11' 86.4(2) . . ?
N31' Co' N21' 86.4(2) . . ?
N11' Co' N21' 85.5(2) . . ?
N31' Co' N41' 88.9(2) . . ?
N11' Co' N41' 99.4(2) . . ?
N21' Co' N41' 173.0(2) . . ?
N31' Co' N61' 172.9(2) . . ?
N11' Co' N61' 89.3(2) . . ?
N21' Co' N61' 99.0(2) . . ?
N41' Co' N61' 86.2(2) . . ?
N31' Co' N51' 96.7(2) . . ?
N11' Co' N51' 172.5(2) . . ?
N21' Co' N51' 87.9(2) . . ?
N41' Co' N51' 87.6(2) . . ?
N61' Co' N51' 88.2(2) . . ?
N32' B1' N12' 109.9(6) . . ?
N32' B1' N22' 108.3(6) . . ?
N12' B1' N22' 108.3(6) . . ?
N42' B2' N52' 111.6(6) . . ?
N42' B2' N62' 109.7(5) . . ?
N52' B2' N62' 109.1(5) . . ?
C11' N11' N12' 105.3(6) . . ?
C11' N11' Co' 136.9(6) . . ?
N12' N11' Co' 117.7(4) . . ?
C13' N12' N11' 110.1(6) . . ?
C13' N12' B1' 129.4(7) . . ?
N11' N12' B1' 120.4(5) . . ?
C21' N21' N22' 106.1(6) . . ?
C21' N21' Co' 136.1(6) . . ?
N22' N21' Co' 117.6(4) . . ?
C23' N22' N21' 109.1(5) . . ?
C23' N22' B1' 130.6(7) . . ?
N21' N22' B1' 120.3(5) . . ?
C31' N31' N32' 106.6(6) . . ?
C31' N31' Co' 134.8(6) . . ?
N32' N31' Co' 118.6(4) . . ?
C33' N32' N31' 109.6(6) . . ?
C33' N32' B1' 130.8(7) . . ?
N31' N32' B1' 119.7(6) . . ?
C41' N41' N42' 106.0(5) . . ?
C41' N41' Co' 140.1(5) . . ?
N42' N41' Co' 113.8(3) . . ?
C43' N42' N41' 110.6(5) . . ?
C43' N42' B2' 126.2(7) . . ?
N41' N42' B2' 123.2(5) . . ?
C56' N51' N52' 105.3(5) . . ?
C56' N51' Co' 141.4(5) . . ?
N52' N51' Co' 112.6(3) . . ?
C54' N52' N51' 110.5(5) . . ?
C54' N52' B2' 127.4(6) . . ?
N51' N52' B2' 121.6(5) . . ?
C67' N61' N62' 105.3(5) . . ?
C67' N61' Co' 140.9(5) . . ?
N62' N61' Co' 113.7(3) . . ?
C69' N62' N61' 110.5(5) . . ?
C69' N62' B2' 126.9(6) . . ?
N61' N62' B2' 122.5(5) . . ?
N11' C11' C12' 111.9(7) . . ?
C13' C12' C11' 104.3(7) . . ?
N12' C13' C12' 108.4(7) . . ?
N21' C21' C22' 111.3(7) . . ?
C23' C22' C21' 103.7(7) . . ?
N22' C23' C22' 109.8(7) . . ?
N31' C31' C32' 110.7(7) . . ?
C33' C32' C31' 105.3(7) . . ?
N32' C33' C32' 107.9(8) . . ?
N41' C41' C42' 109.8(7) . . ?
N41' C41' C44' 124.5(6) . . ?
C42' C41' C44' 125.7(6) . . ?
C43' C42' C41' 105.3(7) . . ?
N42' C43' C42' 108.3(7) . . ?
C45' C44' C49' 118.8(6) . . ?
C45' C44' C41' 117.8(6) . . ?
C49' C44' C41' 123.3(5) . . ?
C46' C45' C44' 119.7(7) . . ?
C47' C46' C45' 119.7(8) . . ?
C46' C47' C48' 122.3(9) . . ?
C47' C48' C49' 120.2(6) . . ?
C47' C48' C53' 122.5(7) . . ?
C49' C48' C53' 117.2(6) . . ?
C50' C49' C48' 120.0 . . ?
C50' C49' C44' 120.9(5) . . ?
C48' C49' C44' 119.0(5) . . ?
C49' C50' C51' 121.2(6) . . ?
C50' C51' C52' 116.7(9) . . ?
C53' C52' C51' 121.8(11) . . ?
C52' C53' C48' 122.9(10) . . ?
N52' C54' C55' 108.3(6) . . ?
C54' C55' C56' 106.5(6) . . ?
N51' C56' C55' 109.4(6) . . ?
N51' C56' C57' 123.4(6) . . ?
C55' C56' C57' 127.2(6) . . ?
C58' C57' C62' 119.6(6) . . ?
C58' C57' C56' 117.6(6) . . ?
C62' C57' C56' 122.9(5) . . ?
C57' C58' C59' 119.4(7) . . ?
C58' C59' C60' 121.4(8) . . ?
C59' C60' C61' 119.8(8) . . ?
C62' C61' C60' 122.1(6) . . ?
C62' C61' C66' 117.2(4) . . ?
C60' C61' C66' 120.6(6) . . ?
C61' C62' C63' 120.0 . . ?
C61' C62' C57' 117.7(4) . . ?
C63' C62' C57' 122.3(4) . . ?
C62' C63' C64' 121.2(5) . . ?
C65' C64' C63' 119.5(7) . . ?
C64' C65' C66' 119.7(8) . . ?
C65' C66' C61' 122.3(8) . . ?
N61' C67' C68' 110.2(5) . . ?
N61' C67' C70' 125.5(6) . . ?
C68' C67' C70' 124.3(5) . . ?
C69' C68' C67' 105.4(6) . . ?
N62' C69' C68' 108.7(6) . . ?
C71' C70' C75' 118.3(5) . . ?
C71' C70' C67' 121.8(5) . . ?
C75' C70' C67' 119.8(5) . . ?
C70' C71' C72' 121.6(6) . . ?
C71' C72' C73' 120.5(7) . . ?
C74' C73' C72' 119.8(7) . . ?
C73' C74' C75' 121.0(5) . . ?
C73' C74' C79' 121.0(6) . . ?
C75' C74' C79' 117.8(5) . . ?
C76' C75' C74' 120.0 . . ?
C76' C75' C70' 121.4(4) . . ?
C74' C75' C70' 118.6(4) . . ?
C77' C76' C75' 121.4(5) . . ?
C76' C77' C78' 119.1(8) . . ?
C79' C78' C77' 120.4(9) . . ?
C78' C79' C74' 121.2(8) . . ?
C90' C90 N90 49.6(16) . . ?
C90' C90 O91 95.1(21) . . ?
N90 C90 O91 46.8(15) . . ?
N90 C90' C90 62.1(17) . . ?
N90 C90' O90 45.2(14) . . ?
C90 C90' O90 107.3(20) . . ?
C90' N90 O90 97.3(21) . . ?
C90' N90 C90 68.3(20) . . ?
O90 N90 C90 165.2(26) . . ?
C90' N90 O91 153.6(25) . . ?
O90 N90 O91 104.0(18) . . ?
C90 N90 O91 90.7(20) . . ?
N90 O90 C90' 37.4(11) . . ?
N90 O91 C90 42.5(11) . . ?

loop_
_geom_bond_atom_site_label_1
_geom_bond_atom_site_label_2
_geom_bond_distance
_geom_bond_site_symmetry_2
_geom_bond_publ_flag
Co N11 2.117(6) . ?
Co N31 2.132(6) . ?
Co N21 2.143(5) . ?
Co N51 2.211(5) . ?
Co N41 2.242(5) . ?
Co N61 2.261(5) . ?
B1 N22 1.526(9) . ?
B1 N32 1.525(10) . ?
B1 N12 1.537(10) . ?
B2 N62 1.518(9) . ?
B2 N52 1.515(9) . ?
B2 N42 1.530(8) . ?
N11 C11 1.334(8) . ?
N11 N12 1.356(7) . ?
N12 C13 1.343(9) . ?
N21 C21 1.315(7) . ?
N21 N22 1.357(6) . ?
N22 C23 1.333(8) . ?
N31 C31 1.336(8) . ?
N31 N32 1.362(7) . ?
N32 C33 1.359(9) . ?
N41 C41 1.367(7) . ?
N41 N42 1.364(6) . ?
N42 C43 1.343(7) . ?
N51 C54 1.353(8) . ?
N51 N52 1.378(6) . ?
N52 C56 1.356(8) . ?
N61 C67 1.360(8) . ?
N61 N62 1.370(6) . ?
N62 C69 1.342(7) . ?
C11 C12 1.400(10) . ?
C12 C13 1.356(11) . ?
C21 C22 1.371(9) . ?
C22 C23 1.359(10) . ?
C31 C32 1.393(10) . ?
C32 C33 1.337(10) . ?
C41 C42 1.376(8) . ?
C41 C44 1.466(8) . ?
C42 C43 1.362(8) . ?
C44 C45 1.39 . ?
C44 C49 1.442(7) . ?
C45 C46 1.420(9) . ?
C46 C47 1.361(9) . ?
C47 C48 1.405(9) . ?
C48 C49 1.39 . ?
C48 C53 1.429(9) . ?
C49 C50 1.39 . ?
C50 C51 1.390(10) . ?
C51 C52 1.386(10) . ?
C52 C53 1.352(11) . ?
C54 C55 1.401(8) . ?
C54 C57 1.472(8) . ?
C55 C56 1.358(9) . ?
C57 C58 1.39 . ?
C57 C62 1.446(7) . ?
C58 C59 1.425(9) . ?
C59 C60 1.362(10) . ?
C60 C61 1.388(9) . ?
C61 C62 1.39 . ?
C61 C66 1.453(10) . ?
C62 C63 1.39 . ?
C63 C64 1.415(9) . ?
C64 C65 1.398(10) . ?
C65 C66 1.290(10) . ?
C67 C68 1.402(8) . ?
C67 C70 1.471(8) . ?
C68 C69 1.356(8) . ?
C70 C71 1.39 . ?
C70 C75 1.455(7) . ?
C71 C72 1.434(10) . ?
C72 C73 1.323(10) . ?
C73 C74 1.412(9) . ?
C74 C75 1.39 . ?
C74 C79 1.435(9) . ?
C75 C76 1.39 . ?
C76 C77 1.396(9) . ?
C77 C78 1.409(10) . ?
C78 C79 1.310(10) . ?
Co' N31' 2.124(6) . ?
Co' N11' 2.127(5) . ?
Co' N21' 2.144(5) . ?
Co' N41' 2.176(5) . ?
Co' N61' 2.192(5) . ?
Co' N51' 2.294(5) . ?
B1' N32' 1.528(9) . ?
B1' N12' 1.535(10) . ?
B1' N22' 1.549(9) . ?
B2' N42' 1.518(8) . ?
B2' N52' 1.523(8) . ?
B2' N62' 1.537(8) . ?
N11' C11' 1.305(7) . ?
N11' N12' 1.366(7) . ?
N12' C13' 1.341(8) . ?
N21' C21' 1.333(7) . ?
N21' N22' 1.359(7) . ?
N22' C23' 1.334(8) . ?
N31' C31' 1.321(8) . ?
N31' N32' 1.362(7) . ?
N32' C33' 1.343(8) . ?
N41' C41' 1.338(7) . ?
N41' N42' 1.378(7) . ?
N42' C43' 1.332(8) . ?
N51' C56' 1.361(7) . ?
N51' N52' 1.383(7) . ?
N52' C54' 1.347(7) . ?
N61' C67' 1.357(7) . ?
N61' N62' 1.375(6) . ?
N62' C69' 1.329(7) . ?
C11' C12' 1.395(9) . ?
C12' C13' 1.353(9) . ?
C21' C22' 1.384(9) . ?
C22' C23' 1.368(9) . ?
C31' C32' 1.379(9) . ?
C32' C33' 1.373(9) . ?
C41' C42' 1.409(10) . ?
C41' C44' 1.470(9) . ?
C42' C43' 1.377(9) . ?
C44' C45' 1.39 . ?
C44' C49' 1.423(7) . ?
C45' C46' 1.428(10) . ?
C46' C47' 1.323(10) . ?
C47' C48' 1.376(9) . ?
C48' C49' 1.39 . ?
C48' C53' 1.421(10) . ?
C49' C50' 1.39 . ?
C50' C51' 1.413(10) . ?
C51' C52' 1.410(12) . ?
C52' C53' 1.303(11) . ?
C54' C55' 1.358(8) . ?
C55' C56' 1.406(8) . ?
C56' C57' 1.471(8) . ?
C57' C58' 1.39 . ?
C57' C62' 1.437(7) . ?
C58' C59' 1.412(10) . ?
C59' C60' 1.346(10) . ?
C60' C61' 1.383(9) . ?
C61' C62' 1.39 . ?
C61' C66' 1.425(8) . ?
C62' C63' 1.39 . ?
C63' C64' 1.366(8) . ?
C64' C65' 1.401(9) . ?
C65' C66' 1.339(9) . ?
C67' C68' 1.389(8) . ?
C67' C70' 1.481(8) . ?
C68' C69' 1.376(8) . ?
C70' C71' 1.39 . ?
C70' C75' 1.451(6) . ?
C71' C72' 1.408(8) . ?
C72' C73' 1.353(9) . ?
C73' C74' 1.429(9) . ?
C74' C75' 1.39 . ?
C74' C79' 1.437(9) . ?
C75' C76' 1.39 . ?
C76' C77' 1.372(9) . ?
C77' C78' 1.409(10) . ?
C78' C79' 1.340(10) . ?
C90 C90' 1.30(3) . ?
C90 N90 1.24(3) . ?
C90 O91 1.83(3) . ?
C90' N90 1.07(2) . ?
C90' O90 1.74(2) . ?
N90 O90 1.24(2) . ?
N90 O91 1.34(2) . ?
